data_4111534
loop_
_publ_author_name
'Arunkumar Natarajan'
'Joel T. Mague'
'V. Ramamurthy'

_publ_section_title
;
 Asymmetric Induction during Yang Cyclization of \a-Oxoamides: The Power
 of a Covalently Linked Chiral Auxiliary Is Enhanced in the Crystalline
 State
;
_journal_name_full 'Journal of the American Chemical Society'
_journal_page_first 3568
_journal_page_last 3576
_journal_paper_doi 10.1021/ja043999p
_journal_volume 127
_journal_year 2005
_chemical_formula_sum 'C23 H28 N2 O4'
_chemical_formula_weight 396.47
_chemical_name_systematic
; 
 ? 
;
_space_group_IT_number 4
_symmetry_cell_setting monoclinic
_symmetry_space_group_name_Hall 'P 2yb'
_symmetry_space_group_name_H-M 'P 1 21 1'
_atom_sites_solution_hydrogens geom
_atom_sites_solution_primary direct
_atom_sites_solution_secondary difmap
_audit_creation_method SHELXL-97
_cell_angle_alpha 90.00
_cell_angle_beta 96.753(2)
_cell_angle_gamma 90.00
_cell_formula_units_Z 2
_cell_length_a 6.3813(6)
_cell_length_b 15.2049(15)
_cell_length_c 10.8317(11)
_cell_measurement_reflns_used 6562
_cell_measurement_temperature 100(2)
_cell_measurement_theta_max 28.27
_cell_measurement_theta_min 2.32
_cell_volume 1043.68(18)
_computing_cell_refinement 'Bruker SMART'
_computing_data_collection 'Bruker SMART'
_computing_data_reduction 'Bruker SAINT'
_computing_molecular_graphics 'Bruker SHELXTL'
_computing_publication_material 'Bruker SHELXTL'
_computing_structure_refinement 'SHELXL-97 (Sheldrick, 1997)'
_computing_structure_solution 'SHELXS-97 (Sheldrick, 1990)'
_diffrn_ambient_temperature 100(2)
_diffrn_measured_fraction_theta_full 0.961
_diffrn_measured_fraction_theta_max 0.961
_diffrn_measurement_device_type 'CCD area detector'
_diffrn_measurement_method 'phi and omega scans'
_diffrn_radiation_monochromator graphite
_diffrn_radiation_source 'fine-focus sealed tube'
_diffrn_radiation_type MoK\a
_diffrn_radiation_wavelength 0.71073
_diffrn_reflns_av_R_equivalents 0.0211
_diffrn_reflns_av_sigmaI/netI 0.0361
_diffrn_reflns_limit_h_max 8
_diffrn_reflns_limit_h_min -8
_diffrn_reflns_limit_k_max 19
_diffrn_reflns_limit_k_min -19
_diffrn_reflns_limit_l_max 14
_diffrn_reflns_limit_l_min -14
_diffrn_reflns_number 9303
_diffrn_reflns_theta_full 28.29
_diffrn_reflns_theta_max 28.29
_diffrn_reflns_theta_min 1.89
_exptl_absorpt_coefficient_mu 0.086
_exptl_absorpt_correction_T_max 0.9594
_exptl_absorpt_correction_T_min 0.6303
_exptl_absorpt_correction_type multi-scan
_exptl_absorpt_process_details SADABS
_exptl_crystal_colour Colorless
_exptl_crystal_density_diffrn 1.262
_exptl_crystal_density_meas 0
_exptl_crystal_description needle
_exptl_crystal_F_000 424
_exptl_crystal_size_max 0.32
_exptl_crystal_size_mid 0.14
_exptl_crystal_size_min 0.13
_refine_diff_density_max 0.224
_refine_diff_density_min -0.188
_refine_diff_density_rms 0.038
_refine_ls_abs_structure_details 'Flack H D (1983), Acta Cryst. A39, 876-881'
_refine_ls_abs_structure_Flack 0.6(8)
_refine_ls_extinction_method none
_refine_ls_goodness_of_fit_ref 1.028
_refine_ls_hydrogen_treatment constr
_refine_ls_matrix_type full
_refine_ls_number_parameters 268
_refine_ls_number_reflns 4705
_refine_ls_number_restraints 1
_refine_ls_restrained_S_all 1.028
_refine_ls_R_factor_all 0.0400
_refine_ls_R_factor_gt 0.0366
_refine_ls_shift/su_max 0.001
_refine_ls_shift/su_mean 0.000
_refine_ls_structure_factor_coef Fsqd
_refine_ls_weighting_details 'calc w=1/[\s^2^(Fo^2^)+(0.0424P)^2^+0.1638P] where P=(Fo^2^+2Fc^2^)/3'
_refine_ls_weighting_scheme calc
_refine_ls_wR_factor_gt 0.0856
_refine_ls_wR_factor_ref 0.0873
_reflns_number_gt 4391
_reflns_number_total 4705
_reflns_threshold_expression >2sigma(I)
_cod_data_source_file ja043999psi20041001_024544.cif
_cod_data_source_block 7
_cod_depositor_comments
;
The following automatic conversions were performed:

'_refine_ls_hydrogen_treatment' value 'constrained' was replaced with
the value 'constr' as specified in the replacement file
'src/cod-tools/trunk/data/replacement-values/replacement_values.lst'.

Automatic conversion script
Id: cif_fix_values 5376 2017-05-30 11:51:03Z andrius 
;
_cod_database_code 4111534

loop_
_symmetry_equiv_pos_as_xyz
'x, y, z'
'-x, y+1/2, -z'

loop_
_atom_site_label
_atom_site_type_symbol
_atom_site_fract_x
_atom_site_fract_y
_atom_site_fract_z
_atom_site_U_iso_or_equiv
_atom_site_adp_type
_atom_site_occupancy
_atom_site_symmetry_multiplicity
_atom_site_calc_flag
_atom_site_refinement_flags
O1 O 0.53566(19) 0.32462(8) 0.95657(10) 0.0273(3) Uani 1 1 d .
O2 O 0.73990(17) 0.23505(7) 0.75018(11) 0.0269(2) Uani 1 1 d .
O3 O -0.13825(17) -0.06297(7) 0.72156(11) 0.0262(3) Uani 1 1 d .
O4 O 0.2411(2) -0.31659(8) 0.94317(11) 0.0347(3) Uani 1 1 d .
H4 H 0.3278 -0.2787 0.9740 0.052 Uiso 1 1 calc R
N1 N 0.3919(2) 0.37847(8) 0.76972(12) 0.0222(3) Uani 1 1 d .
N2 N 0.1147(2) -0.14532(8) 0.82748(13) 0.0232(3) Uani 1 1 d .
H2N H 0.2315 -0.1442 0.8760 0.026(5) Uiso 1 1 d R
C1 C 0.1836(3) 0.45827(11) 0.91392(18) 0.0351(4) Uani 1 1 d .
H1A H 0.2484 0.4270 0.9879 0.053 Uiso 1 1 calc R
H1B H 0.0595 0.4256 0.8768 0.053 Uiso 1 1 calc R
H1C H 0.1408 0.5172 0.9376 0.053 Uiso 1 1 calc R
C2 C 0.3420(3) 0.46584(11) 0.82021(16) 0.0272(3) Uani 1 1 d .
H2 H 0.2729 0.5012 0.7489 0.033 Uiso 1 1 calc R
C3 C 0.5414(3) 0.51404(11) 0.86966(18) 0.0334(4) Uani 1 1 d .
H3A H 0.6402 0.5135 0.8069 0.050 Uiso 1 1 calc R
H3B H 0.6064 0.4849 0.9453 0.050 Uiso 1 1 calc R
H3C H 0.5070 0.5750 0.8888 0.050 Uiso 1 1 calc R
C4 C 0.0979(3) 0.37119(12) 0.59994(16) 0.0312(4) Uani 1 1 d .
H4A H 0.0559 0.4321 0.6133 0.047 Uiso 1 1 calc R
H4B H 0.0224 0.3318 0.6511 0.047 Uiso 1 1 calc R
H4C H 0.0629 0.3559 0.5120 0.047 Uiso 1 1 calc R
C5 C 0.3332(2) 0.36155(11) 0.63601(14) 0.0254(3) Uani 1 1 d .
H5 H 0.3701 0.2989 0.6204 0.030 Uiso 1 1 calc R
C6 C 0.4614(3) 0.41831(14) 0.55781(17) 0.0358(4) Uani 1 1 d .
H6A H 0.6120 0.4066 0.5807 0.054 Uiso 1 1 calc R
H6B H 0.4322 0.4805 0.5725 0.054 Uiso 1 1 calc R
H6C H 0.4230 0.4046 0.4697 0.054 Uiso 1 1 calc R
C7 C 0.4903(2) 0.31832(10) 0.84264(14) 0.0214(3) Uani 1 1 d .
C8 C 0.5662(2) 0.23445(10) 0.78436(14) 0.0206(3) Uani 1 1 d .
C9 C 0.4339(2) 0.15535(10) 0.78636(13) 0.0198(3) Uani 1 1 d .
C10 C 0.2317(2) 0.16173(10) 0.82004(14) 0.0215(3) Uani 1 1 d .
H10 H 0.1792 0.2171 0.8429 0.026 Uiso 1 1 calc R
C11 C 0.1064(2) 0.08793(10) 0.82054(14) 0.0205(3) Uani 1 1 d .
H11 H -0.0329 0.0925 0.8427 0.025 Uiso 1 1 calc R
C12 C 0.1843(2) 0.00694(10) 0.78854(13) 0.0192(3) Uani 1 1 d .
C13 C 0.3878(2) 0.00057(10) 0.75703(14) 0.0217(3) Uani 1 1 d .
H13 H 0.4424 -0.0551 0.7372 0.026 Uiso 1 1 calc R
C14 C 0.5113(2) 0.07442(10) 0.75427(14) 0.0219(3) Uani 1 1 d .
H14 H 0.6494 0.0700 0.7304 0.026 Uiso 1 1 calc R
C15 C 0.0381(2) -0.06997(10) 0.77722(13) 0.0200(3) Uani 1 1 d .
C16 C -0.0116(2) -0.22513(10) 0.81575(15) 0.0237(3) Uani 1 1 d .
H16 H -0.1634 -0.2075 0.8102 0.028 Uiso 1 1 calc R
C17 C 0.0375(3) -0.28105(11) 0.93117(15) 0.0309(4) Uani 1 1 d .
H17A H 0.0214 -0.2447 1.0053 0.037 Uiso 1 1 calc R
H17B H -0.0662 -0.3296 0.9288 0.037 Uiso 1 1 calc R
C18 C 0.0181(2) -0.27686(10) 0.70029(14) 0.0235(3) Uani 1 1 d .
C19 C -0.1465(3) -0.32802(11) 0.64559(16) 0.0294(4) Uani 1 1 d .
H19 H -0.2788 -0.3271 0.6777 0.035 Uiso 1 1 calc R
C20 C -0.1191(3) -0.38054(12) 0.54420(17) 0.0347(4) Uani 1 1 d .
H20 H -0.2328 -0.4155 0.5071 0.042 Uiso 1 1 calc R
C21 C 0.0710(3) -0.38242(12) 0.49694(16) 0.0338(4) Uani 1 1 d .
H21 H 0.0901 -0.4194 0.4284 0.041 Uiso 1 1 calc R
C22 C 0.2339(3) -0.33022(12) 0.54976(16) 0.0324(4) Uani 1 1 d .
H22 H 0.3651 -0.3301 0.5164 0.039 Uiso 1 1 calc R
C23 C 0.2073(3) -0.27820(11) 0.65074(15) 0.0273(3) Uani 1 1 d .
H23 H 0.3209 -0.2427 0.6868 0.033 Uiso 1 1 calc R

loop_
_atom_site_aniso_label
_atom_site_aniso_U_11
_atom_site_aniso_U_22
_atom_site_aniso_U_33
_atom_site_aniso_U_23
_atom_site_aniso_U_13
_atom_site_aniso_U_12
O1 0.0358(6) 0.0217(6) 0.0236(6) -0.0011(5) -0.0003(5) 0.0004(5)
O2 0.0260(6) 0.0228(6) 0.0325(6) 0.0010(5) 0.0066(5) 0.0008(4)
O3 0.0239(6) 0.0206(5) 0.0329(6) -0.0003(5) -0.0020(5) 0.0012(4)
O4 0.0527(8) 0.0194(6) 0.0288(6) -0.0024(5) -0.0086(5) 0.0029(5)
N1 0.0250(6) 0.0161(6) 0.0258(7) -0.0002(5) 0.0038(5) 0.0002(5)
N2 0.0227(7) 0.0174(6) 0.0285(7) 0.0001(5) -0.0010(5) -0.0003(5)
C1 0.0404(10) 0.0235(9) 0.0440(10) -0.0032(8) 0.0156(8) 0.0033(7)
C2 0.0321(8) 0.0169(7) 0.0330(9) 0.0011(6) 0.0054(7) 0.0027(6)
C3 0.0407(10) 0.0184(8) 0.0412(10) -0.0030(7) 0.0050(8) -0.0037(7)
C4 0.0298(8) 0.0326(9) 0.0302(9) 0.0053(7) -0.0009(7) -0.0027(7)
C5 0.0292(8) 0.0240(8) 0.0225(8) 0.0020(6) 0.0013(6) 0.0032(6)
C6 0.0313(9) 0.0467(11) 0.0295(9) 0.0120(8) 0.0040(7) 0.0008(8)
C7 0.0216(7) 0.0168(7) 0.0257(8) 0.0008(6) 0.0032(6) -0.0025(6)
C8 0.0245(7) 0.0175(7) 0.0191(7) 0.0016(5) 0.0002(5) 0.0012(6)
C9 0.0250(8) 0.0175(7) 0.0165(7) 0.0005(5) 0.0007(5) -0.0003(6)
C10 0.0266(8) 0.0170(7) 0.0212(7) -0.0027(6) 0.0033(6) 0.0034(6)
C11 0.0221(7) 0.0192(7) 0.0204(7) -0.0006(6) 0.0033(5) 0.0027(6)
C12 0.0245(7) 0.0170(7) 0.0156(7) 0.0017(5) 0.0001(5) 0.0003(6)
C13 0.0260(7) 0.0157(7) 0.0233(7) -0.0018(6) 0.0023(6) 0.0028(6)
C14 0.0224(8) 0.0211(7) 0.0227(7) -0.0013(6) 0.0041(6) 0.0032(6)
C15 0.0244(7) 0.0174(7) 0.0187(7) -0.0035(6) 0.0050(6) 0.0015(6)
C16 0.0252(8) 0.0179(7) 0.0285(8) 0.0008(6) 0.0052(6) -0.0011(6)
C17 0.0450(10) 0.0233(8) 0.0254(8) -0.0012(7) 0.0085(7) -0.0060(7)
C18 0.0292(8) 0.0186(7) 0.0218(7) 0.0047(6) 0.0000(6) 0.0002(6)
C19 0.0293(9) 0.0283(9) 0.0301(8) 0.0026(7) 0.0012(6) -0.0036(7)
C20 0.0404(10) 0.0321(10) 0.0294(9) -0.0028(7) -0.0054(7) -0.0103(8)
C21 0.0469(11) 0.0325(9) 0.0208(8) -0.0037(7) -0.0008(7) -0.0004(8)
C22 0.0370(9) 0.0356(10) 0.0253(8) 0.0004(7) 0.0065(7) 0.0011(8)
C23 0.0296(8) 0.0258(8) 0.0254(8) 0.0001(7) -0.0010(6) -0.0036(7)

loop_
_atom_type_symbol
_atom_type_description
_atom_type_scat_dispersion_real
_atom_type_scat_dispersion_imag
_atom_type_scat_source
C C 0.0033 0.0016 'International Tables Vol C Tables 4.2.6.8 and 6.1.1.4'
H H 0.0000 0.0000 'International Tables Vol C Tables 4.2.6.8 and 6.1.1.4'
N N 0.0061 0.0033 'International Tables Vol C Tables 4.2.6.8 and 6.1.1.4'
O O 0.0106 0.0060 'International Tables Vol C Tables 4.2.6.8 and 6.1.1.4'

loop_
_geom_angle_atom_site_label_1
_geom_angle_atom_site_label_2
_geom_angle_atom_site_label_3
_geom_angle
C7 N1 C5 121.01(13)
C7 N1 C2 120.50(13)
C5 N1 C2 118.48(13)
C15 N2 C16 120.49(13)
N1 C2 C3 110.87(14)
N1 C2 C1 111.50(13)
C3 C2 C1 113.50(15)
N1 C5 C4 111.46(13)
N1 C5 C6 111.00(14)
C4 C5 C6 112.65(14)
O1 C7 N1 125.65(14)
O1 C7 C8 115.37(13)
N1 C7 C8 118.92(13)
O2 C8 C9 123.98(14)
O2 C8 C7 117.85(13)
C9 C8 C7 117.79(13)
C10 C9 C14 119.91(14)
C10 C9 C8 120.04(13)
C14 C9 C8 120.05(14)
C11 C10 C9 120.20(14)
C10 C11 C12 119.76(14)
C13 C12 C11 119.87(14)
C13 C12 C15 121.38(13)
C11 C12 C15 118.49(13)
C14 C13 C12 120.32(14)
C13 C14 C9 119.91(14)
O3 C15 N2 123.34(14)
O3 C15 C12 120.33(14)
N2 C15 C12 116.30(13)
N2 C16 C18 112.66(13)
N2 C16 C17 109.74(13)
C18 C16 C17 110.96(13)
O4 C17 C16 113.17(14)
C23 C18 C19 118.74(15)
C23 C18 C16 122.16(14)
C19 C18 C16 119.03(14)
C18 C19 C20 120.22(16)
C21 C20 C19 120.51(16)
C20 C21 C22 119.37(17)
C23 C22 C21 120.21(17)
C22 C23 C18 120.92(16)

loop_
_geom_bond_atom_site_label_1
_geom_bond_atom_site_label_2
_geom_bond_distance
O1 C7 1.2377(19)
O2 C8 1.2092(19)
O3 C15 1.2170(18)
O4 C17 1.399(2)
N1 C7 1.318(2)
N1 C5 1.475(2)
N1 C2 1.485(2)
N2 C15 1.3362(19)
N2 C16 1.454(2)
C1 C2 1.518(2)
C2 C3 1.511(2)
C4 C5 1.514(2)
C5 C6 1.515(2)
C7 C8 1.527(2)
C8 C9 1.471(2)
C9 C10 1.385(2)
C9 C14 1.385(2)
C10 C11 1.378(2)
C11 C12 1.387(2)
C12 C13 1.384(2)
C12 C15 1.492(2)
C13 C14 1.374(2)
C16 C18 1.508(2)
C16 C17 1.514(2)
C18 C23 1.378(2)
C18 C19 1.383(2)
C19 C20 1.386(3)
C20 C21 1.371(3)
C21 C22 1.378(2)
C22 C23 1.376(2)

loop_
_geom_hbond_atom_site_label_D
_geom_hbond_atom_site_label_H
_geom_hbond_atom_site_label_A
_geom_hbond_distance_DH
_geom_hbond_distance_HA
_geom_hbond_distance_DA
_geom_hbond_angle_DHA
_geom_hbond_site_symmetry_A
N2 H2N O1 0.86 2.26 3.0711(17) 158.3 2_647
O4 H4 O1 0.84 1.91 2.7304(16) 165.9 2_647

loop_
_geom_torsion_atom_site_label_1
_geom_torsion_atom_site_label_2
_geom_torsion_atom_site_label_3
_geom_torsion_atom_site_label_4
_geom_torsion
C7 N1 C2 C3 61.94(19)
C5 N1 C2 C3 -116.65(16)
C7 N1 C2 C1 -65.57(19)
C5 N1 C2 C1 115.84(16)
C7 N1 C5 C4 121.91(15)
C2 N1 C5 C4 -59.51(18)
C7 N1 C5 C6 -111.65(17)
C2 N1 C5 C6 66.94(18)
C5 N1 C7 O1 -175.91(15)
C2 N1 C7 O1 5.5(2)
C5 N1 C7 C8 7.0(2)
C2 N1 C7 C8 -171.51(13)
O1 C7 C8 O2 -89.21(18)
N1 C7 C8 O2 88.13(18)
O1 C7 C8 C9 83.98(17)
N1 C7 C8 C9 -98.68(16)
O2 C8 C9 C10 -176.18(14)
C7 C8 C9 C10 11.1(2)
O2 C8 C9 C14 3.7(2)
C7 C8 C9 C14 -169.08(13)
C14 C9 C10 C11 -0.6(2)
C8 C9 C10 C11 179.20(14)
C9 C10 C11 C12 0.7(2)
C10 C11 C12 C13 0.4(2)
C10 C11 C12 C15 -173.78(13)
C11 C12 C13 C14 -1.6(2)
C15 C12 C13 C14 172.37(14)
C12 C13 C14 C9 1.7(2)
C10 C9 C14 C13 -0.6(2)
C8 C9 C14 C13 179.57(14)
C16 N2 C15 O3 1.1(2)
C16 N2 C15 C12 -176.80(13)
C13 C12 C15 O3 -128.66(16)
C11 C12 C15 O3 45.4(2)
C13 C12 C15 N2 49.3(2)
C11 C12 C15 N2 -136.63(14)
C15 N2 C16 C18 89.26(17)
C15 N2 C16 C17 -146.57(15)
N2 C16 C17 O4 -68.45(17)
C18 C16 C17 O4 56.70(18)
N2 C16 C18 C23 32.2(2)
C17 C16 C18 C23 -91.25(18)
N2 C16 C18 C19 -150.91(14)
C17 C16 C18 C19 85.60(18)
C23 C18 C19 C20 1.1(2)
C16 C18 C19 C20 -175.89(15)
C18 C19 C20 C21 0.0(3)
C19 C20 C21 C22 -1.2(3)
C20 C21 C22 C23 1.4(3)
C21 C22 C23 C18 -0.4(3)
C19 C18 C23 C22 -0.9(2)
C16 C18 C23 C22 175.98(16)
